data_7048697
loop_
_publ_author_name
'Krieck, Sven'
'Kalden, Diana'
'Oberheide, Ansgar'
'Seyfarth, Lydia'
'Arndt, Hans-Dieter'
'G\"orls, Helmar'
'Westerhausen, Matthias'

_publ_section_title
;
 Synthesis and catalytic activity of tridentate
 N-(2-pyridylethyl)-substituted bulky amidinates of calcium and strontium.
;
_journal_issue 7
_journal_name_full 'Dalton transactions (Cambridge, England : 2003)'
_journal_page_first 2479
_journal_page_last 2490
_journal_paper_doi 10.1039/c8dt04905j
_journal_volume 48
_journal_year 2019
_chemical_formula_moiety 'C52 H88 Ca2 N8 Si4'
_chemical_formula_sum 'C52 H88 Ca2 N8 Si4'
_chemical_formula_weight 1017.82
_space_group_crystal_system monoclinic
_space_group_IT_number 14
_space_group_name_Hall '-P 2ybc'
_space_group_name_H-M_alt 'P 1 21/c 1'
_symmetry_space_group_name_Hall '-P 2ybc'
_symmetry_space_group_name_H-M 'P 1 21/c 1'
_atom_sites_solution_hydrogens mixed
_audit_creation_method SHELXL-2018/3
_audit_update_record
;
2018-12-12 deposited with the CCDC.
2019-01-22 downloaded from the CCDC.
;
_cell_angle_alpha 90
_cell_angle_beta 90.675(1)
_cell_angle_gamma 90
_cell_formula_units_Z 2
_cell_length_a 11.7902(2)
_cell_length_b 27.3841(6)
_cell_length_c 11.3666(2)
_cell_measurement_reflns_used 25649
_cell_measurement_temperature 133(2)
_cell_measurement_theta_max 27.440
_cell_measurement_theta_min 1.881
_cell_volume 3669.61(12)
_computing_cell_refinement DENZO
_computing_data_collection COLLECT
_computing_data_reduction DENZO
_computing_molecular_graphics SHELXTL/PC
_computing_publication_material 'SHELXL-2018/3 (Sheldrick, 2018)'
_computing_structure_refinement 'SHELXL-2018/3 (Sheldrick, 2018)'
_computing_structure_solution 'SHELXS-97 (Sheldrick, 2008)'
_diffrn_ambient_temperature 133(2)
_diffrn_measured_fraction_theta_full 0.997
_diffrn_measured_fraction_theta_max 0.995
_diffrn_measurement_device_type KappaCCD
_diffrn_measurement_method 'phi- + omega-scan'
_diffrn_radiation_type MoK\a
_diffrn_radiation_wavelength 0.71073
_diffrn_reflns_av_R_equivalents 0.0385
_diffrn_reflns_av_unetI/netI 0.0331
_diffrn_reflns_Laue_measured_fraction_full 0.997
_diffrn_reflns_Laue_measured_fraction_max 0.995
_diffrn_reflns_limit_h_max 15
_diffrn_reflns_limit_h_min -15
_diffrn_reflns_limit_k_max 35
_diffrn_reflns_limit_k_min -35
_diffrn_reflns_limit_l_max 13
_diffrn_reflns_limit_l_min -14
_diffrn_reflns_number 25649
_diffrn_reflns_point_group_measured_fraction_full 0.997
_diffrn_reflns_point_group_measured_fraction_max 0.995
_diffrn_reflns_theta_full 25.242
_diffrn_reflns_theta_max 27.440
_diffrn_reflns_theta_min 1.881
_exptl_absorpt_coefficient_mu 0.252
_exptl_absorpt_correction_T_max 0.7456
_exptl_absorpt_correction_T_min 0.7013
_exptl_absorpt_correction_type multi-scan
_exptl_absorpt_process_details 'SADABS, Bruker-AXS, 2002'
_exptl_crystal_colour colourless
_exptl_crystal_density_diffrn 0.921
_exptl_crystal_density_method 'not measured'
_exptl_crystal_description prism
_exptl_crystal_F_000 1104
_exptl_crystal_size_max 0.122
_exptl_crystal_size_mid 0.102
_exptl_crystal_size_min 0.088
_refine_diff_density_max 0.439
_refine_diff_density_min -0.383
_refine_diff_density_rms 0.044
_refine_ls_extinction_method none
_refine_ls_goodness_of_fit_ref 1.080
_refine_ls_hydrogen_treatment mixed
_refine_ls_matrix_type full
_refine_ls_number_parameters 329
_refine_ls_number_reflns 8348
_refine_ls_number_restraints 0
_refine_ls_restrained_S_all 1.080
_refine_ls_R_factor_all 0.0718
_refine_ls_R_factor_gt 0.0558
_refine_ls_shift/su_max 0.000
_refine_ls_shift/su_mean 0.000
_refine_ls_structure_factor_coef Fsqd
_refine_ls_weighting_details 'w=1/[\s^2^(Fo^2^)+(0.0587P)^2^+1.7643P] where P=(Fo^2^+2Fc^2^)/3'
_refine_ls_weighting_scheme calc
_refine_ls_wR_factor_gt 0.1374
_refine_ls_wR_factor_ref 0.1476
_reflns_Friedel_coverage 0.000
_reflns_number_gt 6602
_reflns_number_total 8348
_reflns_threshold_expression 'I > 2\s(I)'
_cod_data_source_file c8dt04905j2.cif
_cod_data_source_block FO6058
_cod_depositor_comments 'Adding full bibliography for 7048697--7048702.cif.'
_cod_database_code 7048697
_shelx_shelxl_version_number 2018/3
_shelx_space_group_comment
;
The symmetry employed for this shelxl refinement is uniquely defined
by the following loop, which should always be used as a source of
symmetry information in preference to the above space-group names.
They are only intended as comments.
;
_shelx_estimated_absorpt_t_min 0.970
_shelx_estimated_absorpt_t_max 0.978
_platon_squeeze_void_probe_radius 1.20

loop_
_space_group_symop_operation_xyz
'x, y, z'
'-x, y+1/2, -z+1/2'
'-x, -y, -z'
'x, -y-1/2, z-1/2'

loop_
_atom_site_label
_atom_site_type_symbol
_atom_site_fract_x
_atom_site_fract_y
_atom_site_fract_z
_atom_site_U_iso_or_equiv
_atom_site_adp_type
_atom_site_occupancy
_atom_site_site_symmetry_order
_atom_site_calc_flag
_atom_site_refinement_flags_posn
_atom_site_refinement_flags_adp
_atom_site_refinement_flags_occupancy
_atom_site_disorder_assembly
_atom_site_disorder_group
Ca1 Ca 0.38838(3) 0.46236(2) 0.42860(3) 0.03643(11) Uani 1 1 d . . . . .
Si1 Si 0.30365(7) 0.39664(3) 0.17579(6) 0.0617(2) Uani 1 1 d . . . . .
Si2 Si 0.18763(7) 0.49098(3) 0.22966(7) 0.0666(2) Uani 1 1 d . . . . .
N1 N 0.51151(14) 0.53210(6) 0.37565(14) 0.0381(4) Uani 1 1 d . . . . .
N2 N 0.76347(16) 0.55502(7) 0.42391(18) 0.0506(5) Uani 1 1 d . . . . .
N3 N 0.47883(15) 0.60015(6) 0.49094(15) 0.0399(4) Uani 1 1 d . . . . .
N4 N 0.28080(16) 0.44607(7) 0.26081(16) 0.0471(4) Uani 1 1 d . . . . .
C1 C 0.8376(2) 0.58923(10) 0.4620(3) 0.0620(7) Uani 1 1 d . . . . .
H1A H 0.843247 0.595209 0.544159 0.074 Uiso 1 1 calc R U . . .
C2 C 0.9056(2) 0.61596(11) 0.3882(3) 0.0709(8) Uani 1 1 d . . . . .
H2A H 0.957501 0.639364 0.418906 0.085 Uiso 1 1 calc R U . . .
C3 C 0.8964(2) 0.60799(12) 0.2700(3) 0.0792(9) Uani 1 1 d . . . . .
H3A H 0.940857 0.626319 0.216607 0.095 Uiso 1 1 calc R U . . .
C4 C 0.8215(2) 0.57282(11) 0.2289(3) 0.0686(8) Uani 1 1 d . . . . .
H4A H 0.813933 0.567018 0.146825 0.082 Uiso 1 1 calc R U . . .
C5 C 0.7574(2) 0.54605(9) 0.3075(2) 0.0521(6) Uani 1 1 d . . . . .
C6 C 0.6808(2) 0.50554(9) 0.2670(2) 0.0591(7) Uani 1 1 d . . . . .
H6A H 0.690299 0.477623 0.321602 0.071 Uiso 1 1 calc R U . . .
H6B H 0.705707 0.494647 0.188432 0.071 Uiso 1 1 calc R U . . .
C7 C 0.5548(2) 0.51824(9) 0.25925(19) 0.0521(6) Uani 1 1 d . . . . .
H7A H 0.543458 0.545626 0.203504 0.063 Uiso 1 1 calc R U . . .
H7B H 0.511863 0.489729 0.228993 0.063 Uiso 1 1 calc R U . . .
C8 C 0.48611(17) 0.57932(8) 0.38719(18) 0.0396(4) Uani 1 1 d . . . . .
C9 C 0.44702(19) 0.65080(7) 0.49343(19) 0.0437(5) Uani 1 1 d . . . . .
C10 C 0.5052(2) 0.68696(8) 0.4295(2) 0.0493(5) Uani 1 1 d . . . . .
C11 C 0.4664(2) 0.73510(9) 0.4351(3) 0.0675(7) Uani 1 1 d . . . . .
H11A H 0.503031 0.759491 0.389855 0.081 Uiso 1 1 calc R U . . .
C12 C 0.3767(3) 0.74808(10) 0.5043(3) 0.0760(9) Uani 1 1 d . . . . .
H12A H 0.351348 0.780997 0.506119 0.091 Uiso 1 1 calc R U . . .
C13 C 0.3241(2) 0.71338(10) 0.5705(3) 0.0678(7) Uani 1 1 d . . . . .
H13A H 0.264111 0.722824 0.620768 0.081 Uiso 1 1 calc R U . . .
C14 C 0.3562(2) 0.66452(8) 0.5661(2) 0.0522(5) Uani 1 1 d . . . . .
C15 C 0.6122(2) 0.67785(9) 0.3592(2) 0.0572(6) Uani 1 1 d . . . . .
H15A H 0.635847 0.643171 0.372056 0.069 Uiso 1 1 calc R U . . .
C16 C 0.7088(3) 0.71103(11) 0.4026(3) 0.0806(9) Uani 1 1 d . . . . .
H16A H 0.723192 0.705072 0.486482 0.121 Uiso 1 1 calc R U . . .
H16B H 0.687359 0.745275 0.390858 0.121 Uiso 1 1 calc R U . . .
H16C H 0.777637 0.703943 0.358205 0.121 Uiso 1 1 calc R U . . .
C17 C 0.5933(3) 0.68554(12) 0.2269(3) 0.0825(9) Uani 1 1 d . . . . .
H17A H 0.534636 0.662968 0.198278 0.124 Uiso 1 1 calc R U . . .
H17B H 0.664209 0.679323 0.185413 0.124 Uiso 1 1 calc R U . . .
H17C H 0.568848 0.719234 0.212427 0.124 Uiso 1 1 calc R U . . .
C18 C 0.2923(3) 0.62780(10) 0.6392(3) 0.0704(8) Uani 1 1 d . . . . .
H18A H 0.327231 0.594964 0.626532 0.084 Uiso 1 1 calc R U . . .
C19 C 0.1689(3) 0.62515(16) 0.6005(4) 0.1124(14) Uani 1 1 d . . . . .
H19A H 0.164401 0.620773 0.515027 0.169 Uiso 1 1 calc R U . . .
H19B H 0.130281 0.655488 0.622200 0.169 Uiso 1 1 calc R U . . .
H19C H 0.132187 0.597488 0.639371 0.169 Uiso 1 1 calc R U . . .
C20 C 0.2980(4) 0.63913(18) 0.7703(3) 0.1189(15) Uani 1 1 d . . . . .
H20A H 0.376986 0.637278 0.797865 0.178 Uiso 1 1 calc R U . . .
H20B H 0.252233 0.615332 0.813211 0.178 Uiso 1 1 calc R U . . .
H20C H 0.268563 0.672064 0.784171 0.178 Uiso 1 1 calc R U . . .
C21 C 0.1746(4) 0.37177(14) 0.0972(3) 0.1060(13) Uani 1 1 d . . . . .
H21A H 0.197172 0.345065 0.045074 0.159 Uiso 1 1 calc R U . . .
H21B H 0.138919 0.397788 0.050561 0.159 Uiso 1 1 calc R U . . .
H21C H 0.120602 0.359526 0.155051 0.159 Uiso 1 1 calc R U . . .
C22 C 0.4107(4) 0.40885(17) 0.0574(3) 0.1111(14) Uani 1 1 d . . . . .
H22A H 0.415540 0.380386 0.005434 0.167 Uiso 1 1 calc R U . . .
H22B H 0.485097 0.415049 0.093714 0.167 Uiso 1 1 calc R U . . .
H22C H 0.387057 0.437463 0.011484 0.167 Uiso 1 1 calc R U . . .
C23 C 0.3581(3) 0.34515(11) 0.2687(3) 0.0911(11) Uani 1 1 d . . . . .
H23A H 0.370351 0.316383 0.219164 0.137 Uiso 1 1 calc R U . . .
H23B H 0.302603 0.337369 0.329370 0.137 Uiso 1 1 calc R U . . .
H23C H 0.430008 0.354738 0.306237 0.137 Uiso 1 1 calc R U . . .
C24 C 0.0313(8) 0.4693(4) 0.241(2) 0.113(4) Uani 0.72(4) 1 d . . P A 1
H24A H -0.019775 0.496481 0.222528 0.170 Uiso 0.72(4) 1 calc R U P A 1
H24B H 0.017685 0.442479 0.185740 0.170 Uiso 0.72(4) 1 calc R U P A 1
H24C H 0.017090 0.457886 0.321543 0.170 Uiso 0.72(4) 1 calc R U P A 1
C25 C 0.2008(19) 0.5226(5) 0.0899(12) 0.109(4) Uani 0.72(4) 1 d . . P A 1
H25A H 0.141691 0.547617 0.083158 0.164 Uiso 0.72(4) 1 calc R U P A 1
H25B H 0.275591 0.538028 0.085768 0.164 Uiso 0.72(4) 1 calc R U P A 1
H25C H 0.192144 0.499095 0.025305 0.164 Uiso 0.72(4) 1 calc R U P A 1
C24A C 0.051(3) 0.4775(13) 0.178(4) 0.103(11) Uani 0.28(4) 1 d . . P A 2
H24D H 0.008663 0.507903 0.165079 0.155 Uiso 0.28(4) 1 calc R U P A 2
H24E H 0.055169 0.459243 0.104387 0.155 Uiso 0.28(4) 1 calc R U P A 2
H24F H 0.011211 0.457668 0.237002 0.155 Uiso 0.28(4) 1 calc R U P A 2
C25A C 0.261(5) 0.5260(14) 0.084(3) 0.112(10) Uani 0.28(4) 1 d . . P A 2
H25D H 0.212579 0.553182 0.059039 0.167 Uiso 0.28(4) 1 calc R U P A 2
H25E H 0.336127 0.538500 0.106925 0.167 Uiso 0.28(4) 1 calc R U P A 2
H25F H 0.268690 0.502624 0.019732 0.167 Uiso 0.28(4) 1 calc R U P A 2
C26 C 0.1940(3) 0.53844(11) 0.3478(3) 0.0730(8) Uani 1 1 d . . . . .
H26A H 0.140095 0.564633 0.329246 0.109 Uiso 1 1 calc R U . . .
H26B H 0.270899 0.551948 0.352811 0.109 Uiso 1 1 calc R U . . .
H26C H 0.174432 0.523600 0.423376 0.109 Uiso 1 1 calc R U . . .
H8 H 0.4748(19) 0.5988(8) 0.314(2) 0.047(6) Uiso 1 1 d . . . . .

loop_
_atom_site_aniso_label
_atom_site_aniso_U_11
_atom_site_aniso_U_22
_atom_site_aniso_U_33
_atom_site_aniso_U_23
_atom_site_aniso_U_13
_atom_site_aniso_U_12
Ca1 0.0394(2) 0.0340(2) 0.0359(2) 0.00155(16) 0.00209(15) -0.00471(16)
Si1 0.0770(5) 0.0576(4) 0.0500(4) -0.0129(3) -0.0124(3) -0.0079(4)
Si2 0.0658(5) 0.0549(4) 0.0786(5) 0.0045(4) -0.0261(4) 0.0009(3)
N1 0.0464(9) 0.0343(9) 0.0338(8) -0.0005(7) 0.0059(7) -0.0057(7)
N2 0.0424(10) 0.0486(11) 0.0609(12) 0.0098(9) 0.0105(9) -0.0011(8)
N3 0.0441(9) 0.0333(9) 0.0425(9) 0.0008(7) 0.0020(7) 0.0011(7)
N4 0.0487(10) 0.0453(10) 0.0470(10) -0.0007(8) -0.0068(8) -0.0050(8)
C1 0.0456(13) 0.0643(16) 0.0761(17) 0.0113(13) 0.0046(12) -0.0026(12)
C2 0.0461(14) 0.0645(17) 0.102(2) 0.0162(16) 0.0087(14) -0.0089(12)
C3 0.0587(17) 0.072(2) 0.107(3) 0.0327(18) 0.0328(17) -0.0041(14)
C4 0.0652(17) 0.0688(18) 0.0725(17) 0.0169(14) 0.0298(14) 0.0040(14)
C5 0.0498(13) 0.0466(13) 0.0605(14) 0.0095(10) 0.0223(11) 0.0075(10)
C6 0.0765(17) 0.0448(13) 0.0568(14) -0.0047(11) 0.0305(13) 0.0017(12)
C7 0.0708(15) 0.0471(13) 0.0388(11) -0.0045(9) 0.0127(10) -0.0120(11)
C8 0.0426(11) 0.0379(11) 0.0382(10) 0.0053(8) 0.0003(8) -0.0048(8)
C9 0.0483(12) 0.0319(10) 0.0508(12) -0.0006(9) -0.0025(9) 0.0044(9)
C10 0.0513(13) 0.0354(11) 0.0613(14) 0.0065(10) 0.0009(11) 0.0024(9)
C11 0.0759(18) 0.0364(12) 0.091(2) 0.0097(13) 0.0155(15) 0.0066(12)
C12 0.084(2) 0.0368(13) 0.107(2) 0.0043(14) 0.0201(18) 0.0168(13)
C13 0.0698(17) 0.0483(14) 0.086(2) -0.0047(13) 0.0187(15) 0.0158(13)
C14 0.0564(14) 0.0404(12) 0.0601(14) -0.0016(10) 0.0078(11) 0.0054(10)
C15 0.0572(14) 0.0377(12) 0.0771(17) 0.0093(11) 0.0166(12) 0.0005(10)
C16 0.0650(17) 0.0528(16) 0.124(3) 0.0151(17) 0.0146(17) -0.0076(13)
C17 0.103(2) 0.071(2) 0.0739(19) 0.0150(15) 0.0235(18) 0.0017(17)
C18 0.0780(19) 0.0469(14) 0.087(2) 0.0012(13) 0.0377(16) 0.0069(13)
C19 0.091(3) 0.120(3) 0.127(3) -0.018(3) 0.031(2) -0.041(2)
C20 0.127(3) 0.147(4) 0.083(3) 0.032(3) 0.018(2) -0.005(3)
C21 0.123(3) 0.091(3) 0.102(3) -0.023(2) -0.044(2) -0.027(2)
C22 0.130(3) 0.141(4) 0.063(2) -0.033(2) 0.017(2) -0.005(3)
C23 0.125(3) 0.0555(18) 0.093(2) -0.0169(16) -0.020(2) 0.0121(18)
C24 0.054(3) 0.093(5) 0.192(12) 0.020(7) -0.031(6) -0.007(3)
C25 0.160(11) 0.082(4) 0.086(5) 0.020(3) -0.020(7) 0.011(7)
C24A 0.091(16) 0.082(14) 0.14(2) -0.014(13) -0.050(16) 0.025(12)
C25A 0.17(3) 0.105(15) 0.065(9) 0.043(10) 0.003(16) 0.03(2)
C26 0.0623(17) 0.0630(17) 0.094(2) -0.0014(15) -0.0027(15) 0.0146(14)

loop_
_atom_type_symbol
_atom_type_description
_atom_type_scat_dispersion_real
_atom_type_scat_dispersion_imag
_atom_type_scat_source
C C 0.0033 0.0016 'International Tables Vol C Tables 4.2.6.8 and 6.1.1.4'
H H 0.0000 0.0000 'International Tables Vol C Tables 4.2.6.8 and 6.1.1.4'
N N 0.0061 0.0033 'International Tables Vol C Tables 4.2.6.8 and 6.1.1.4'
Si Si 0.0817 0.0704 'International Tables Vol C Tables 4.2.6.8 and 6.1.1.4'
Ca Ca 0.2262 0.3064 'International Tables Vol C Tables 4.2.6.8 and 6.1.1.4'

loop_
_geom_angle_atom_site_label_1
_geom_angle_atom_site_label_2
_geom_angle_atom_site_label_3
_geom_angle
_geom_angle_site_symmetry_1
_geom_angle_site_symmetry_3
N4 Ca1 N1 105.35(6) . .
N4 Ca1 N3 120.36(6) . 3_666
N1 Ca1 N3 104.58(6) . 3_666
N4 Ca1 N1 170.49(6) . 3_666
N1 Ca1 N1 84.15(6) . 3_666
N3 Ca1 N1 55.14(5) 3_666 3_666
N4 Ca1 N2 97.18(7) . 3_666
N1 Ca1 N2 137.09(6) . 3_666
N3 Ca1 N2 94.28(6) 3_666 3_666
N1 Ca1 N2 75.61(6) 3_666 3_666
N4 Ca1 C8 144.77(6) . 3_666
N1 Ca1 C8 100.97(6) . 3_666
N3 Ca1 C8 28.05(6) 3_666 3_666
N1 Ca1 C8 28.50(6) 3_666 3_666
N2 Ca1 C8 78.33(6) 3_666 3_666
N4 Ca1 C7 85.98(6) . .
N1 Ca1 C7 26.99(5) . .
N3 Ca1 C7 99.47(6) 3_666 .
N1 Ca1 C7 102.81(6) 3_666 .
N2 Ca1 C7 161.92(7) 3_666 .
C8 Ca1 C7 109.09(6) 3_666 .
N4 Ca1 C26 60.68(7) . .
N1 Ca1 C26 81.33(7) . .
N3 Ca1 C26 172.88(7) 3_666 .
N1 Ca1 C26 122.59(7) 3_666 .
N2 Ca1 C26 78.62(7) 3_666 .
C8 Ca1 C26 147.81(7) 3_666 .
C7 Ca1 C26 87.60(8) . .
N4 Ca1 Si2 27.72(5) . .
N1 Ca1 Si2 93.85(4) . .
N3 Ca1 Si2 147.86(4) 3_666 .
N1 Ca1 Si2 154.93(4) 3_666 .
N2 Ca1 Si2 89.50(5) 3_666 .
C8 Ca1 Si2 165.05(5) 3_666 .
C7 Ca1 Si2 85.09(5) . .
C26 Ca1 Si2 33.00(6) . .
N4 Ca1 Si1 23.83(5) . .
N1 Ca1 Si1 110.90(4) . .
N3 Ca1 Si1 96.86(4) 3_666 .
N1 Ca1 Si1 151.51(4) 3_666 .
N2 Ca1 Si1 104.47(5) 3_666 .
C8 Ca1 Si1 123.02(5) 3_666 .
C7 Ca1 Si1 85.57(4) . .
C26 Ca1 Si1 84.50(6) . .
Si2 Ca1 Si1 51.50(2) . .
N4 Ca1 Ca1 147.77(5) . 3_666
N1 Ca1 Ca1 42.42(4) . 3_666
N3 Ca1 Ca1 77.34(4) 3_666 3_666
N1 Ca1 Ca1 41.72(4) 3_666 3_666
N2 Ca1 Ca1 108.75(5) 3_666 3_666
C8 Ca1 Ca1 62.05(4) 3_666 3_666
C7 Ca1 Ca1 63.52(4) . 3_666
C26 Ca1 Ca1 105.33(6) . 3_666
Si2 Ca1 Ca1 131.24(2) . 3_666
Si1 Ca1 Ca1 146.58(2) . 3_666
N4 Si1 C23 109.72(12) . .
N4 Si1 C21 115.37(16) . .
C23 Si1 C21 105.40(18) . .
N4 Si1 C22 112.29(15) . .
C23 Si1 C22 108.0(2) . .
C21 Si1 C22 105.63(19) . .
N4 Si1 Ca1 33.78(6) . .
C23 Si1 Ca1 80.36(10) . .
C21 Si1 Ca1 142.29(14) . .
C22 Si1 Ca1 107.80(12) . .
N4 Si2 C24A 120.9(10) . .
N4 Si2 C25 118.0(6) . .
N4 Si2 C26 109.63(11) . .
C24A Si2 C26 114.5(12) . .
C25 Si2 C26 107.1(5) . .
N4 Si2 C24 112.3(4) . .
C25 Si2 C24 107.2(4) . .
C26 Si2 C24 101.2(6) . .
N4 Si2 C25A 103.0(12) . .
C24A Si2 C25A 102.8(12) . .
C26 Si2 C25A 103.5(12) . .
N4 Si2 Ca1 39.88(6) . .
C24A Si2 Ca1 144.9(18) . .
C25 Si2 Ca1 129.4(7) . .
C26 Si2 Ca1 69.83(9) . .
C24 Si2 Ca1 123.1(6) . .
C25A Si2 Ca1 110.0(14) . .
C8 N1 C7 114.75(17) . .
C8 N1 Ca1 126.18(13) . .
C7 N1 Ca1 103.29(12) . .
C8 N1 Ca1 87.59(12) . 3_666
C7 N1 Ca1 130.31(14) . 3_666
Ca1 N1 Ca1 95.85(5) . 3_666
C5 N2 C1 117.9(2) . .
C5 N2 Ca1 126.21(15) . 3_666
C1 N2 Ca1 112.44(17) . 3_666
C8 N3 C9 117.17(18) . .
C8 N3 Ca1 89.07(12) . 3_666
C9 N3 Ca1 145.12(14) . 3_666
Si2 N4 Si1 125.02(11) . .
Si2 N4 Ca1 112.41(10) . .
Si1 N4 Ca1 122.38(10) . .
N2 C1 C2 123.6(3) . .
N2 C1 H1A 118.2 . .
C2 C1 H1A 118.2 . .
C3 C2 C1 118.3(3) . .
C3 C2 H2A 120.8 . .
C1 C2 H2A 120.8 . .
C2 C3 C4 119.1(3) . .
C2 C3 H3A 120.5 . .
C4 C3 H3A 120.5 . .
C3 C4 C5 120.1(3) . .
C3 C4 H4A 120.0 . .
C5 C4 H4A 120.0 . .
N2 C5 C4 120.9(3) . .
N2 C5 C6 117.5(2) . .
C4 C5 C6 121.6(2) . .
C5 C6 C7 115.6(2) . .
C5 C6 H6A 108.4 . .
C7 C6 H6A 108.4 . .
C5 C6 H6B 108.4 . .
C7 C6 H6B 108.4 . .
H6A C6 H6B 107.5 . .
N1 C7 C6 110.72(19) . .
N1 C7 Ca1 49.73(9) . .
C6 C7 Ca1 117.71(15) . .
N1 C7 H7A 109.5 . .
C6 C7 H7A 109.5 . .
Ca1 C7 H7A 132.6 . .
N1 C7 H7B 109.5 . .
C6 C7 H7B 109.5 . .
Ca1 C7 H7B 60.7 . .
H7A C7 H7B 108.1 . .
N3 C8 N1 121.75(18) . .
N3 C8 Ca1 62.89(11) . 3_666
N1 C8 Ca1 63.91(11) . 3_666
N3 C8 H8 120.4(13) . .
N1 C8 H8 117.8(13) . .
Ca1 C8 H8 155.5(13) 3_666 .
C14 C9 C10 119.5(2) . .
C14 C9 N3 117.94(19) . .
C10 C9 N3 122.6(2) . .
C11 C10 C9 118.5(2) . .
C11 C10 C15 116.9(2) . .
C9 C10 C15 124.5(2) . .
C12 C11 C10 121.7(2) . .
C12 C11 H11A 119.1 . .
C10 C11 H11A 119.1 . .
C13 C12 C11 119.6(2) . .
C13 C12 H12A 120.2 . .
C11 C12 H12A 120.2 . .
C12 C13 C14 121.6(3) . .
C12 C13 H13A 119.2 . .
C14 C13 H13A 119.2 . .
C13 C14 C9 119.1(2) . .
C13 C14 C18 118.8(2) . .
C9 C14 C18 122.1(2) . .
C10 C15 C17 112.4(2) . .
C10 C15 C16 110.6(2) . .
C17 C15 C16 109.5(2) . .
C10 C15 H15A 108.1 . .
C17 C15 H15A 108.1 . .
C16 C15 H15A 108.1 . .
C15 C16 H16A 109.5 . .
C15 C16 H16B 109.5 . .
H16A C16 H16B 109.5 . .
C15 C16 H16C 109.5 . .
H16A C16 H16C 109.5 . .
H16B C16 H16C 109.5 . .
C15 C17 H17A 109.5 . .
C15 C17 H17B 109.5 . .
H17A C17 H17B 109.5 . .
C15 C17 H17C 109.5 . .
H17A C17 H17C 109.5 . .
H17B C17 H17C 109.5 . .
C14 C18 C19 110.8(3) . .
C14 C18 C20 112.7(3) . .
C19 C18 C20 108.9(3) . .
C14 C18 H18A 108.1 . .
C19 C18 H18A 108.1 . .
C20 C18 H18A 108.1 . .
C18 C19 H19A 109.5 . .
C18 C19 H19B 109.5 . .
H19A C19 H19B 109.5 . .
C18 C19 H19C 109.5 . .
H19A C19 H19C 109.5 . .
H19B C19 H19C 109.5 . .
C18 C20 H20A 109.5 . .
C18 C20 H20B 109.5 . .
H20A C20 H20B 109.5 . .
C18 C20 H20C 109.5 . .
H20A C20 H20C 109.5 . .
H20B C20 H20C 109.5 . .
Si1 C21 H21A 109.5 . .
Si1 C21 H21B 109.5 . .
H21A C21 H21B 109.5 . .
Si1 C21 H21C 109.5 . .
H21A C21 H21C 109.5 . .
H21B C21 H21C 109.5 . .
Si1 C22 H22A 109.5 . .
Si1 C22 H22B 109.5 . .
H22A C22 H22B 109.5 . .
Si1 C22 H22C 109.5 . .
H22A C22 H22C 109.5 . .
H22B C22 H22C 109.5 . .
Si1 C23 H23A 109.5 . .
Si1 C23 H23B 109.5 . .
H23A C23 H23B 109.5 . .
Si1 C23 H23C 109.5 . .
H23A C23 H23C 109.5 . .
H23B C23 H23C 109.5 . .
Si2 C24 H24A 109.5 . .
Si2 C24 H24B 109.5 . .
H24A C24 H24B 109.5 . .
Si2 C24 H24C 109.5 . .
H24A C24 H24C 109.5 . .
H24B C24 H24C 109.5 . .
Si2 C25 H25A 109.5 . .
Si2 C25 H25B 109.5 . .
H25A C25 H25B 109.5 . .
Si2 C25 H25C 109.5 . .
H25A C25 H25C 109.5 . .
H25B C25 H25C 109.5 . .
Si2 C24A H24D 109.5 . .
Si2 C24A H24E 109.5 . .
H24D C24A H24E 109.5 . .
Si2 C24A H24F 109.5 . .
H24D C24A H24F 109.5 . .
H24E C24A H24F 109.5 . .
Si2 C25A H25D 109.5 . .
Si2 C25A H25E 109.5 . .
H25D C25A H25E 109.5 . .
Si2 C25A H25F 109.5 . .
H25D C25A H25F 109.5 . .
H25E C25A H25F 109.5 . .
Si2 C26 Ca1 77.17(9) . .
Si2 C26 H26A 109.5 . .
Ca1 C26 H26A 172.8 . .
Si2 C26 H26B 109.5 . .
Ca1 C26 H26B 64.8 . .
H26A C26 H26B 109.5 . .
Si2 C26 H26C 109.5 . .
Ca1 C26 H26C 69.9 . .
H26A C26 H26C 109.5 . .
H26B C26 H26C 109.5 . .

loop_
_geom_bond_atom_site_label_1
_geom_bond_atom_site_label_2
_geom_bond_distance
_geom_bond_site_symmetry_2
Ca1 N4 2.3212(18) .
Ca1 N1 2.4773(16) .
Ca1 N3 2.4868(17) 3_666
Ca1 N1 2.5110(17) 3_666
Ca1 N2 2.5126(19) 3_666
Ca1 C8 2.793(2) 3_666
Ca1 C7 3.160(2) .
Ca1 C26 3.222(3) .
Ca1 Si2 3.3472(8) .
Ca1 Si1 3.5252(8) .
Ca1 Ca1 3.7028(8) 3_666
Si1 N4 1.687(2) .
Si1 C23 1.871(3) .
Si1 C21 1.883(3) .
Si1 C22 1.886(4) .
Si2 N4 1.684(2) .
Si2 C24A 1.75(3) .
Si2 C25 1.817(14) .
Si2 C26 1.870(3) .
Si2 C24 1.943(9) .
Si2 C25A 2.10(4) .
N1 C8 1.334(3) .
N1 C7 1.473(3) .
N2 C5 1.347(3) .
N2 C1 1.349(3) .
N3 C8 1.314(3) .
N3 C9 1.437(3) .
C1 C2 1.377(4) .
C1 H1A 0.9500 .
C2 C3 1.364(5) .
C2 H2A 0.9500 .
C3 C4 1.384(4) .
C3 H3A 0.9500 .
C4 C5 1.386(3) .
C4 H4A 0.9500 .
C5 C6 1.500(4) .
C6 C7 1.527(4) .
C6 H6A 0.9900 .
C6 H6B 0.9900 .
C7 H7A 0.9900 .
C7 H7B 0.9900 .
C8 H8 0.99(2) .
C9 C14 1.411(3) .
C9 C10 1.411(3) .
C10 C11 1.397(3) .
C10 C15 1.521(3) .
C11 C12 1.372(4) .
C11 H11A 0.9500 .
C12 C13 1.366(4) .
C12 H12A 0.9500 .
C13 C14 1.392(3) .
C13 H13A 0.9500 .
C14 C18 1.511(4) .
C15 C17 1.532(4) .
C15 C16 1.534(4) .
C15 H15A 1.0000 .
C16 H16A 0.9800 .
C16 H16B 0.9800 .
C16 H16C 0.9800 .
C17 H17A 0.9800 .
C17 H17B 0.9800 .
C17 H17C 0.9800 .
C18 C19 1.517(5) .
C18 C20 1.523(5) .
C18 H18A 1.0000 .
C19 H19A 0.9800 .
C19 H19B 0.9800 .
C19 H19C 0.9800 .
C20 H20A 0.9800 .
C20 H20B 0.9800 .
C20 H20C 0.9800 .
C21 H21A 0.9800 .
C21 H21B 0.9800 .
C21 H21C 0.9800 .
C22 H22A 0.9800 .
C22 H22B 0.9800 .
C22 H22C 0.9800 .
C23 H23A 0.9800 .
C23 H23B 0.9800 .
C23 H23C 0.9800 .
C24 H24A 0.9800 .
C24 H24B 0.9800 .
C24 H24C 0.9800 .
C25 H25A 0.9800 .
C25 H25B 0.9800 .
C25 H25C 0.9800 .
C24A H24D 0.9800 .
C24A H24E 0.9800 .
C24A H24F 0.9800 .
C25A H25D 0.9800 .
C25A H25E 0.9800 .
C25A H25F 0.9800 .
C26 H26A 0.9800 .
C26 H26B 0.9800 .
C26 H26C 0.9800 .

loop_
_platon_squeeze_void_nr
_platon_squeeze_void_average_x
_platon_squeeze_void_average_y
_platon_squeeze_void_average_z
_platon_squeeze_void_volume
_platon_squeeze_void_count_electrons
_platon_squeeze_void_content
1 0.909 0.250 0.019 414 108 ' '
2 0.091 0.750 -0.037 414 108 ' '
